data_4021784
loop_
_publ_author_name
'Agnese Abate'
'Elisabetta Brenna'
'Alessia Costantini'
'Claudio Fuganti'
'Francesco G. Gatti'
'Luciana Malpezzi'
'Stefano Serra'

_publ_section_title
;
 Enzymatic Approach to Enantiomerically Pure 5-Alken-2,4-diols and
 4-Hydroxy-5-alken-2-ones: Application to the Synthesis of
 Chiral Synthons
;
_journal_name_full 'Journal of Organic Chemistry'
_journal_page_first 5228
_journal_page_last 5240
_journal_paper_doi 10.1021/jo060581w
_journal_volume 71
_journal_year 2006
_chemical_formula_moiety C13H18O2
_chemical_formula_sum 'C13 H18 O2'
_chemical_formula_weight 206.27
_chemical_name_systematic 3-methyl-6-phenylhex-5-ene-2,4-diol
_space_group_IT_number 19
_symmetry_cell_setting orthorhombic
_symmetry_space_group_name_Hall 'P 2ac 2ab'
_symmetry_space_group_name_H-M 'P 21 21 21'
_atom_sites_solution_hydrogens geom
_atom_sites_solution_primary direct
_atom_sites_solution_secondary difmap
_audit_creation_method SHELXL-97
_audit_update_record
;
2006-03-16  Received for J. Org. Chem. manuscript jo060581w
            Minor syntax errors corrected (JOC/pH)
;
_cell_angle_alpha 90.00
_cell_angle_beta 90.00
_cell_angle_gamma 90.00
_cell_formula_units_Z 4
_cell_length_a 5.4660(10)
_cell_length_b 9.2700(10)
_cell_length_c 24.217(3)
_cell_measurement_reflns_used 64
_cell_measurement_temperature 293(2)
_cell_measurement_theta_max 23.4
_cell_measurement_theta_min 7.2
_cell_volume 1227.1(3)
_computing_cell_refinement 'XSCANS (Siemens, 1996)'
_computing_data_collection 'XSCANS (Siemens, 1996)'
_computing_data_reduction 'XSCANS (Siemens, 1996)'
_computing_molecular_graphics 'SHELXTL/NT (Sheldrick, 1999)'
_computing_publication_material 'SHELXL-97 (Sheldrick, 1997)'
_computing_structure_refinement 'SHELXL-97 (Sheldrick, 1997)'
_computing_structure_solution 'SIR97 (Altomare et al., 1999)'
_diffrn_ambient_temperature 293(2)
_diffrn_measured_fraction_theta_full 0.911
_diffrn_measured_fraction_theta_max 0.912
_diffrn_measurement_device_type 'Siemens P4'
_diffrn_measurement_method \q/2\q
_diffrn_radiation_monochromator graphite
_diffrn_radiation_source 'fine-focus sealed tube'
_diffrn_radiation_type CuK\a
_diffrn_radiation_wavelength 1.54179
_diffrn_reflns_av_R_equivalents 0.1164
_diffrn_reflns_av_sigmaI/netI 0.0664
_diffrn_reflns_limit_h_max 6
_diffrn_reflns_limit_h_min -6
_diffrn_reflns_limit_k_max 10
_diffrn_reflns_limit_k_min -9
_diffrn_reflns_limit_l_max 29
_diffrn_reflns_limit_l_min -29
_diffrn_reflns_number 2198
_diffrn_reflns_theta_full 67.48
_diffrn_reflns_theta_max 67.48
_diffrn_reflns_theta_min 3.65
_diffrn_standards_decay_% <4%
_diffrn_standards_interval_count 250
_diffrn_standards_number 3
_exptl_absorpt_coefficient_mu 0.583
_exptl_absorpt_correction_type 'not applied'
_exptl_crystal_colour colourless
_exptl_crystal_density_diffrn 1.117
_exptl_crystal_density_method 'not measured'
_exptl_crystal_description rod
_exptl_crystal_F_000 448
_exptl_crystal_size_max 0.5
_exptl_crystal_size_mid 0.2
_exptl_crystal_size_min 0.2
_refine_diff_density_max 0.231
_refine_diff_density_min -0.227
_refine_diff_density_rms 0.046
_refine_ls_abs_structure_details 'Flack H D (1983), Acta Cryst. A39, 876-881'
_refine_ls_abs_structure_Flack 0.5(8)
_refine_ls_extinction_coef 0.0016(13)
_refine_ls_extinction_expression Fc^*^=kFc[1+0.001xFc^2^\l^3^/sin(2\q)]^-1/4^
_refine_ls_extinction_method SHELXL
_refine_ls_goodness_of_fit_ref 1.088
_refine_ls_hydrogen_treatment mixed
_refine_ls_matrix_type full
_refine_ls_number_parameters 159
_refine_ls_number_reflns 1823
_refine_ls_number_restraints 1
_refine_ls_restrained_S_all 1.088
_refine_ls_R_factor_all 0.1022
_refine_ls_R_factor_gt 0.0807
_refine_ls_shift/su_max 0.169
_refine_ls_shift/su_mean 0.014
_refine_ls_structure_factor_coef Fsqd
_refine_ls_weighting_details 'calc w=1/[\s^2^(Fo^2^)+(0.0915P)^2^+0.5120P] where P=(Fo^2^+2Fc^2^)/3'
_refine_ls_weighting_scheme calc
_refine_ls_wR_factor_gt 0.1918
_refine_ls_wR_factor_ref 0.2152
_reflns_number_gt 1370
_reflns_number_total 1823
_reflns_threshold_expression >2sigma(I)
_cod_data_source_file jo060581wsi20060316_024924.cif
_cod_database_code 4021784

loop_
_symmetry_equiv_pos_as_xyz
'x, y, z'
'-x+1/2, -y, z+1/2'
'x+1/2, -y+1/2, -z'
'-x, y+1/2, -z+1/2'

loop_
_atom_site_label
_atom_site_type_symbol
_atom_site_fract_x
_atom_site_fract_y
_atom_site_fract_z
_atom_site_U_iso_or_equiv
_atom_site_adp_type
_atom_site_occupancy
_atom_site_symmetry_multiplicity
_atom_site_calc_flag
_atom_site_refinement_flags
O1 O -0.4378(9) 0.7151(5) 0.2654(2) 0.1333(18) Uani 1 1 d .
H1O H -0.4792 0.6301 0.2645 0.15(3) Uiso 1 1 calc R
O2 O -0.4359(8) 0.4452(5) 0.2933(2) 0.1270(17) Uani 1 1 d D
H2O H -0.4380(8) 0.350(2) 0.2747(4) 0.152 Uiso 1 1 calc RD
C1 C -0.2041(12) 0.8822(6) 0.3154(2) 0.1091(19) Uani 1 1 d .
H1A H -0.2184 0.9447 0.2839 0.164 Uiso 1 1 calc R
H1B H -0.0485 0.8972 0.3328 0.164 Uiso 1 1 calc R
H1C H -0.3328 0.9031 0.3411 0.164 Uiso 1 1 calc R
C2 C -0.2238(10) 0.7292(5) 0.2971(2) 0.0843(14) Uani 1 1 d .
H2 H -0.095(13) 0.708(8) 0.267(3) 0.15(3) Uiso 1 1 d .
C3 C -0.1980(8) 0.6186(5) 0.34130(19) 0.0730(12) Uani 1 1 d .
H3 H -0.332(10) 0.637(6) 0.367(2) 0.100(16) Uiso 1 1 d .
C4 C -0.2081(9) 0.4632(5) 0.3220(2) 0.0816(13) Uani 1 1 d .
H4 H -0.103(9) 0.431(6) 0.290(2) 0.098 Uiso 1 1 d .
C5 C -0.1826(9) 0.3525(6) 0.3650(2) 0.0839(14) Uani 1 1 d .
H5 H -0.326(12) 0.322(7) 0.393(3) 0.14(2) Uiso 1 1 d .
C6 C 0.0033(10) 0.2655(6) 0.3708(2) 0.0839(14) Uani 1 1 d .
H6 H 0.153(9) 0.267(6) 0.336(2) 0.103(16) Uiso 1 1 d .
C7 C 0.0371(9) 0.1580(5) 0.4149(2) 0.0774(13) Uani 1 1 d .
C8 C -0.1154(11) 0.1398(8) 0.4592(2) 0.1033(18) Uani 1 1 d .
H8 H -0.2500 0.2001 0.4635 0.124 Uiso 1 1 calc R
C9 C -0.0723(16) 0.0344(9) 0.4971(3) 0.126(2) Uani 1 1 d .
H9 H -0.1820 0.0219 0.5261 0.152 Uiso 1 1 calc R
C10 C 0.1265(18) -0.0530(8) 0.4937(3) 0.128(3) Uani 1 1 d .
H10 H 0.1537 -0.1242 0.5201 0.154 Uiso 1 1 calc R
C11 C 0.2851(14) -0.0344(7) 0.4511(3) 0.118(2) Uani 1 1 d .
H11 H 0.4231 -0.0926 0.4484 0.142 Uiso 1 1 calc R
C12 C 0.2428(10) 0.0693(6) 0.4122(2) 0.0958(15) Uani 1 1 d .
H12 H 0.3533 0.0811 0.3834 0.115 Uiso 1 1 calc R
C13 C 0.0281(10) 0.6444(7) 0.3769(2) 0.1043(18) Uani 1 1 d .
H13A H 0.0366 0.5720 0.4052 0.156 Uiso 1 1 calc R
H13B H 0.0179 0.7381 0.3937 0.156 Uiso 1 1 calc R
H13C H 0.1720 0.6393 0.3543 0.156 Uiso 1 1 calc R

loop_
_atom_site_aniso_label
_atom_site_aniso_U_11
_atom_site_aniso_U_22
_atom_site_aniso_U_33
_atom_site_aniso_U_23
_atom_site_aniso_U_13
_atom_site_aniso_U_12
O1 0.151(4) 0.092(3) 0.158(4) 0.023(3) -0.102(3) -0.012(3)
O2 0.136(3) 0.095(3) 0.151(3) -0.013(3) -0.082(3) 0.003(2)
C1 0.123(5) 0.091(4) 0.113(4) 0.015(3) -0.034(4) -0.005(4)
C2 0.085(3) 0.083(3) 0.085(3) 0.002(3) -0.020(3) -0.005(3)
C3 0.063(2) 0.089(3) 0.067(3) -0.002(2) -0.011(2) -0.004(2)
C4 0.083(3) 0.085(3) 0.077(3) -0.010(3) -0.018(2) 0.005(3)
C5 0.070(3) 0.087(3) 0.094(3) -0.006(3) -0.014(3) -0.001(3)
C6 0.080(3) 0.089(3) 0.083(3) -0.003(3) -0.008(2) 0.006(3)
C7 0.076(3) 0.077(3) 0.079(3) 0.002(2) -0.021(2) -0.009(2)
C8 0.088(4) 0.127(5) 0.095(4) 0.009(4) -0.003(3) -0.003(3)
C9 0.132(6) 0.146(7) 0.100(5) 0.028(5) -0.008(4) -0.037(5)
C10 0.170(7) 0.101(5) 0.114(5) 0.031(4) -0.063(5) -0.037(5)
C11 0.108(5) 0.102(5) 0.145(6) 0.009(5) -0.047(5) 0.004(4)
C12 0.082(3) 0.101(4) 0.105(4) 0.005(3) -0.013(3) 0.000(3)
C13 0.090(4) 0.119(4) 0.103(4) 0.006(3) -0.043(3) -0.014(3)

loop_
_atom_type_symbol
_atom_type_description
_atom_type_scat_dispersion_real
_atom_type_scat_dispersion_imag
_atom_type_scat_source
C C 0.0181 0.0091 'International Tables Vol C Tables 4.2.6.8 and 6.1.1.4'
H H 0.0000 0.0000 'International Tables Vol C Tables 4.2.6.8 and 6.1.1.4'
O O 0.0492 0.0322 'International Tables Vol C Tables 4.2.6.8 and 6.1.1.4'

loop_
_geom_angle_atom_site_label_1
_geom_angle_atom_site_label_2
_geom_angle_atom_site_label_3
_geom_angle
O1 C2 C3 114.0(4)
O1 C2 C1 108.1(4)
C3 C2 C1 115.7(4)
C2 C3 C4 115.4(4)
C2 C3 C13 112.1(4)
C4 C3 C13 110.6(4)
O2 C4 C5 110.1(4)
O2 C4 C3 106.9(4)
C5 C4 C3 116.2(4)
C6 C5 C4 125.6(5)
C5 C6 C7 126.5(5)
C8 C7 C12 117.1(5)
C8 C7 C6 125.1(5)
C12 C7 C6 117.8(5)
C9 C8 C7 120.8(7)
C10 C9 C8 121.8(7)
C9 C10 C11 118.7(6)
C10 C11 C12 120.4(7)
C11 C12 C7 121.3(6)

loop_
_geom_bond_atom_site_label_1
_geom_bond_atom_site_label_2
_geom_bond_distance
O1 C2 1.404(6)
O2 C4 1.435(6)
C1 C2 1.490(8)
C2 C3 1.489(7)
C3 C4 1.516(7)
C3 C13 1.526(6)
C4 C5 1.468(7)
C5 C6 1.305(7)
C6 C7 1.473(7)
C7 C8 1.369(7)
C7 C12 1.394(7)
C8 C9 1.361(9)
C9 C10 1.358(11)
C10 C11 1.359(10)
C11 C12 1.366(8)

loop_
_geom_hbond_atom_site_label_D
_geom_hbond_atom_site_label_H
_geom_hbond_atom_site_label_A
_geom_hbond_distance_DH
_geom_hbond_distance_HA
_geom_hbond_distance_DA
_geom_hbond_angle_DHA
_geom_hbond_site_symmetry_A
O2 H2O O1 0.99 1.72 2.655(6) 155.1 4_445
C1 H1A O2 0.96 2.66 3.338(6) 128.1 4_455
O1 H1O O2 0.82 1.87 2.592(6) 146.9 .

loop_
_geom_torsion_atom_site_label_1
_geom_torsion_atom_site_label_2
_geom_torsion_atom_site_label_3
_geom_torsion_atom_site_label_4
_geom_torsion
O1 C2 C3 C4 56.0(6)
C1 C2 C3 C4 -177.7(5)
O1 C2 C3 C13 -176.2(5)
C1 C2 C3 C13 -49.8(7)
C2 C3 C4 O2 -56.7(6)
C13 C3 C4 O2 174.8(5)
C2 C3 C4 C5 179.9(4)
C13 C3 C4 C5 51.3(6)
O2 C4 C5 C6 126.6(6)
C3 C4 C5 C6 -111.6(6)
C4 C5 C6 C7 177.3(5)
C5 C6 C7 C8 -4.8(8)
C5 C6 C7 C12 176.5(5)
C12 C7 C8 C9 -3.2(8)
C6 C7 C8 C9 178.1(5)
C7 C8 C9 C10 2.4(10)
C8 C9 C10 C11 -0.3(10)
C9 C10 C11 C12 -0.7(10)
C10 C11 C12 C7 -0.3(9)
C8 C7 C12 C11 2.2(8)
C6 C7 C12 C11 -179.0(5)

loop_
_cod_related_entry_id
_cod_related_entry_database
_cod_related_entry_code
1 ChemSpider 9725000
